data_2223962
loop_
_publ_author_name
'Rekik, Walid'
'Na\"ili, Houcine'
'Mhiri, Tahar'
'Bataille, Thierry'

_publ_section_title
;
 Ethylenediammonium tetraaquadisulfatomagnesium(II)
;
_journal_coeditor_code PB2011
_journal_issue 11
_journal_name_full 'Acta Crystallographica Section E'
_journal_page_first m1404
_journal_page_last m1405
_journal_paper_doi 10.1107/S1600536809041981
_journal_volume 65
_journal_year 2009
_chemical_formula_iupac '(C2 H10 N2)[Mg(S O4)2 (HO)4]'
_chemical_formula_moiety 'Mg (SO4)2 (H2O)4, C2 H10 N2'
_chemical_formula_sum 'C2 H18 Mg N2 O12 S2'
_chemical_formula_weight 350.61
_chemical_name_systematic
;
Magnesium ethylenediammonium bis(sulfate) tetrahydrate
;
_space_group_IT_number 2
_symmetry_cell_setting triclinic
_symmetry_space_group_name_Hall '-P 1'
_symmetry_space_group_name_H-M 'P -1'
_atom_sites_solution_hydrogens geom
_atom_sites_solution_primary direct
_atom_sites_solution_secondary difmap
_audit_creation_method SHELXL-97
_cell_angle_alpha 74.909(2)
_cell_angle_beta 72.378(2)
_cell_angle_gamma 79.564(3)
_cell_formula_units_Z 1
_cell_length_a 6.7847(4)
_cell_length_b 7.0721(4)
_cell_length_c 7.2217(4)
_cell_measurement_reflns_used 3254
_cell_measurement_temperature 293(2)
_cell_measurement_theta_max 27.44
_cell_measurement_theta_min 3.00
_cell_volume 316.89(3)
_computing_cell_refinement 'HKL SCALEPACK (Otwinowski & Minor 1997)'
_computing_data_collection 'COLLECT (Nonius, 1998)'
_computing_data_reduction 'HKL DENZO and SCALEPACK (Otwinowski & Minor 1997)'
_computing_molecular_graphics 'DIAMOND (Brandenburg & Berndt, 1999)'
_computing_publication_material 'WinGX publication routines (Farrugia, 1999)'
_computing_structure_refinement 'SHELXL97 (Sheldrick, 2008)'
_computing_structure_solution 'SHELXS97 (Sheldrick, 2008)'
_diffrn_ambient_temperature 293(2)
_diffrn_detector_area_resol_mean 9
_diffrn_measured_fraction_theta_full 0.969
_diffrn_measured_fraction_theta_max 0.969
_diffrn_measurement_device_type 'Nonius KappaCCD'
_diffrn_measurement_method 'CCD rotation images, thick slices'
_diffrn_radiation_monochromator 'horizonally mounted graphite crystal'
_diffrn_radiation_source 'fine-focus sealed tube'
_diffrn_radiation_type MoK\a
_diffrn_radiation_wavelength 0.71073
_diffrn_reflns_av_R_equivalents 0.0994
_diffrn_reflns_av_sigmaI/netI 0.0936
_diffrn_reflns_limit_h_max 8
_diffrn_reflns_limit_h_min -8
_diffrn_reflns_limit_k_max 9
_diffrn_reflns_limit_k_min -9
_diffrn_reflns_limit_l_max 9
_diffrn_reflns_limit_l_min -9
_diffrn_reflns_number 3254
_diffrn_reflns_theta_full 27.44
_diffrn_reflns_theta_max 27.44
_diffrn_reflns_theta_min 3.00
_exptl_absorpt_coefficient_mu 0.534
_exptl_absorpt_correction_T_max 0.95769
_exptl_absorpt_correction_T_min 0.92365
_exptl_absorpt_correction_type analytical
_exptl_absorpt_process_details
;
(de Meulenaer & Tompa, 1965)
;
_exptl_crystal_colour colourless
_exptl_crystal_density_diffrn 1.837
_exptl_crystal_density_method 'not measured'
_exptl_crystal_description prism
_exptl_crystal_F_000 184
_exptl_crystal_size_max 0.189
_exptl_crystal_size_mid 0.148
_exptl_crystal_size_min 0.103
_refine_diff_density_max 0.685
_refine_diff_density_min -0.579
_refine_ls_extinction_method none
_refine_ls_goodness_of_fit_ref 1.052
_refine_ls_hydrogen_treatment mixed
_refine_ls_matrix_type full
_refine_ls_number_parameters 104
_refine_ls_number_reflns 1408
_refine_ls_number_restraints 4
_refine_ls_restrained_S_all 1.051
_refine_ls_R_factor_all 0.0576
_refine_ls_R_factor_gt 0.0526
_refine_ls_shift/su_max 0.001
_refine_ls_shift/su_mean 0.000
_refine_ls_structure_factor_coef Fsqd
_refine_ls_weighting_details 'calc w=1/[\s^2^(Fo^2^)+(0.0725P)^2^+0.1042P] where P=(Fo^2^+2Fc^2^)/3'
_refine_ls_weighting_scheme calc
_refine_ls_wR_factor_gt 0.1350
_refine_ls_wR_factor_ref 0.1420
_reflns_number_gt 1238
_reflns_number_total 1408
_reflns_threshold_expression >2sigma(I)
_cod_data_source_file pb2011.cif
_cod_data_source_block I
_cod_database_code 2223962
_cod_database_fobs_code 2223962

loop_
_symmetry_equiv_pos_as_xyz
'x, y, z'
'-x, -y, -z'

loop_
_atom_site_type_symbol
_atom_site_label
_atom_site_fract_x
_atom_site_fract_y
_atom_site_fract_z
_atom_site_U_iso_or_equiv
_atom_site_adp_type
_atom_site_calc_flag
_atom_site_refinement_flags
_atom_site_occupancy
_atom_site_disorder_assembly
_atom_site_disorder_group
Mg Mg 0.0000 0.5000 0.0000 0.0186(3) Uani d S 1 . .
S S 0.19880(7) 0.72309(7) 0.25068(7) 0.0178(3) Uani d . 1 . .
O OW1 0.0843(3) 0.2584(3) 0.2036(3) 0.0330(5) Uani d D 1 . .
O OW2 0.2566(3) 0.4397(3) -0.2311(3) 0.0278(4) Uani d D 1 . .
O O1 0.3220(3) 0.5558(3) 0.3453(3) 0.0282(4) Uani d . 1 . .
O O2 -0.0021(3) 0.7650(3) 0.3921(2) 0.0298(4) Uani d . 1 . .
O O3 0.3142(3) 0.8975(2) 0.1783(2) 0.0258(4) Uani d . 1 . .
O O4 0.1602(3) 0.6817(2) 0.0741(2) 0.0254(4) Uani d . 1 . .
N N -0.3262(3) 1.0074(3) 0.2425(3) 0.0259(5) Uani d . 1 . .
H H0A -0.2677 1.1054 0.1482 0.039 Uiso calc R 1 . .
H H0B -0.4085 0.9564 0.1974 0.039 Uiso calc R 1 . .
H H0C -0.2274 0.9145 0.2752 0.039 Uiso calc R 1 . .
C C -0.4508(4) 1.0834(3) 0.4201(3) 0.0246(5) Uani d . 1 . .
H H0D -0.5582 1.1854 0.3852 0.029 Uiso calc R 1 . .
H H0E -0.3622 1.1406 0.4691 0.029 Uiso calc R 1 . .
H H11 0.045(6) 0.262(6) 0.329(3) 0.053(10) Uiso d D 1 . .
H H12 0.156(5) 0.145(3) 0.193(5) 0.038(8) Uiso d D 1 . .
H H21 0.378(3) 0.444(5) -0.227(5) 0.040(9) Uiso d D 1 . .
H H22 0.255(7) 0.458(6) -0.355(3) 0.058(11) Uiso d D 1 . .

loop_
_atom_site_aniso_label
_atom_site_aniso_U_11
_atom_site_aniso_U_22
_atom_site_aniso_U_33
_atom_site_aniso_U_12
_atom_site_aniso_U_13
_atom_site_aniso_U_23
Mg 0.0188(5) 0.0196(5) 0.0190(5) -0.0045(4) -0.0084(4) -0.0013(4)
S 0.0169(3) 0.0199(4) 0.0175(3) -0.0035(2) -0.0079(2) -0.0006(2)
OW1 0.0485(11) 0.0264(9) 0.0244(9) 0.0062(8) -0.0186(8) -0.0026(7)
OW2 0.0193(8) 0.0409(10) 0.0242(8) -0.0047(7) -0.0079(7) -0.0054(7)
O1 0.0244(8) 0.0259(9) 0.0313(9) -0.0002(7) -0.0143(7) 0.0052(7)
O2 0.0214(8) 0.0410(10) 0.0230(8) -0.0011(7) -0.0043(7) -0.0039(7)
O3 0.0279(9) 0.0249(9) 0.0290(9) -0.0111(7) -0.0134(7) -0.0013(7)
O4 0.0287(9) 0.0314(9) 0.0198(8) -0.0136(7) -0.0086(7) -0.0026(7)
N 0.0257(10) 0.0291(10) 0.0204(9) -0.0045(8) -0.0059(8) -0.0005(8)
C 0.0287(11) 0.0240(12) 0.0196(10) -0.0073(9) -0.0056(9) -0.0004(9)

loop_
_atom_type_symbol
_atom_type_description
_atom_type_scat_dispersion_real
_atom_type_scat_dispersion_imag
_atom_type_scat_source
C C 0.0033 0.0016 'International Tables Vol C Tables 4.2.6.8 and 6.1.1.4'
H H 0.0000 0.0000 'International Tables Vol C Tables 4.2.6.8 and 6.1.1.4'
Mg Mg 0.0486 0.0363 'International Tables Vol C Tables 4.2.6.8 and 6.1.1.4'
N N 0.0061 0.0033 'International Tables Vol C Tables 4.2.6.8 and 6.1.1.4'
O O 0.0106 0.0060 'International Tables Vol C Tables 4.2.6.8 and 6.1.1.4'
S S 0.1246 0.1234 'International Tables Vol C Tables 4.2.6.8 and 6.1.1.4'

loop_
_geom_angle_atom_site_label_1
_geom_angle_atom_site_label_2
_geom_angle_atom_site_label_3
_geom_angle_site_symmetry_1
_geom_angle_site_symmetry_3
_geom_angle
_geom_angle_publ_flag
OW1 Mg OW1 . 2_565 180.00(13) yes
OW1 Mg O4 . 2_565 87.87(7) yes
OW1 Mg O4 2_565 2_565 92.13(7) yes
OW1 Mg O4 . . 92.13(7) yes
OW1 Mg O4 2_565 . 87.87(7) yes
O4 Mg O4 2_565 . 180.0000(10) yes
OW1 Mg OW2 . . 93.30(8) yes
OW1 Mg OW2 2_565 . 86.70(8) yes
O4 Mg OW2 2_565 . 88.50(7) yes
O4 Mg OW2 . . 91.50(7) yes
OW1 Mg OW2 . 2_565 86.70(8) yes
OW1 Mg OW2 2_565 2_565 93.30(8) yes
O4 Mg OW2 2_565 2_565 91.50(7) yes
O4 Mg OW2 . 2_565 88.50(7) yes
OW2 Mg OW2 . 2_565 180.00(8) yes
O1 S O2 . . 110.22(10) yes
O1 S O3 . . 109.88(10) yes
O2 S O3 . . 110.33(11) yes
O1 S O4 . . 110.76(10) yes
O2 S O4 . . 108.85(9) yes
O3 S O4 . . 106.73(9) yes
Mg OW1 H11 . . 119(3) no
Mg OW1 H12 . . 133(2) no
H11 OW1 H12 . . 108(4) no
Mg OW2 H21 . . 121(2) no
Mg OW2 H22 . . 125(3) no
H21 OW2 H22 . . 109(4) no
S O4 Mg . . 140.66(9) yes
C N H0A . . 109.5 no
C N H0B . . 109.5 no
H0A N H0B . . 109.5 no
C N H0C . . 109.5 no
H0A N H0C . . 109.5 no
H0B N H0C . . 109.5 no
N C C . 2_476 109.3(2) yes
N C H0D . . 109.8 no
C C H0D 2_476 . 109.8 no
N C H0E . . 109.8 no
C C H0E 2_476 . 109.8 no
H0D C H0E . . 108.3 no

loop_
_geom_bond_atom_site_label_1
_geom_bond_atom_site_label_2
_geom_bond_site_symmetry_2
_geom_bond_distance
_geom_bond_publ_flag
Mg OW1 . 2.0632(18) yes
Mg OW1 2_565 2.0632(18) yes
Mg O4 2_565 2.0826(15) yes
Mg O4 . 2.0826(15) yes
Mg OW2 . 2.0833(18) yes
Mg OW2 2_565 2.0833(18) yes
S O1 . 1.4605(17) yes
S O2 . 1.4688(17) yes
S O3 . 1.4748(16) yes
S O4 . 1.4844(15) yes
OW1 H11 . 0.866(19) no
OW1 H12 . 0.869(18) no
OW2 H21 . 0.841(19) no
OW2 H22 . 0.871(19) no
N C . 1.479(3) yes
N H0A . 0.8900 no
N H0B . 0.8900 no
N H0C . 0.8900 no
C C 2_476 1.510(4) yes
C H0D . 0.9700 no
C H0E . 0.9700 no

loop_
_geom_hbond_atom_site_label_D
_geom_hbond_atom_site_label_H
_geom_hbond_atom_site_label_A
_geom_hbond_site_symmetry_A
_geom_hbond_distance_DH
_geom_hbond_distance_HA
_geom_hbond_distance_DA
_geom_hbond_angle_DHA
N H0A O4 2_575 0.89 1.95 2.838(2) 173.9
N H0B O3 1_455 0.89 2.05 2.886(3) 156.0
N H0C O2 . 0.89 1.97 2.837(3) 162.8
OW1 H11 O2 2_566 0.866(19) 1.91(2) 2.767(2) 169(4)
OW1 H12 O3 1_545 0.869(18) 1.890(19) 2.758(3) 178(3)
OW2 H21 O1 2_665 0.841(19) 1.95(2) 2.729(2) 153(3)
OW2 H22 O1 1_554 0.871(19) 2.03(2) 2.869(2) 162(4)
